data_1524067
loop_
_publ_author_name
'Bertaut, E.F.'
'Lemaire, R.'
'Schweizer, J.'

_publ_section_title
;
 Structures cristalline des composes intermetallique T2 Co7 et T Co3 (T=
 terre rare ou yttrium)
;
_journal_name_full
;
Bulletin de la Societe Francaise de Mineralogie et de Cristallographie 
(72,1949-100,1977)
;
_journal_page_first 580
_journal_page_last 585
_journal_volume 88
_journal_year 1965
_chemical_formula_sum 'Co3 Ho'
_space_group_IT_number 166
_symmetry_space_group_name_Hall '-R 3 2"'
_symmetry_space_group_name_H-M 'R -3 m :H'
_cell_angle_alpha 90
_cell_angle_beta 90
_cell_angle_gamma 120
_cell_formula_units_Z 9
_cell_length_a 4.992
_cell_length_b 4.992
_cell_length_c 24.3
_cell_volume 524.428
_citation_journal_id_ASTM BUFCAE
_cod_data_source_file Bertaut_BUFCAE_1965_1062.cif
_cod_data_source_block Co3Ho1
_cod_original_cell_volume 524.4282
_cod_original_formula_sum 'Co3 Ho1'
_cod_database_code 1524067

loop_
_symmetry_equiv_pos_as_xyz
x,y,z
-y,x-y,z
-x+y,-x,z
y,x,-z
-x,-x+y,-z
x-y,-y,-z
-x,-y,-z
y,-x+y,-z
x-y,x,-z
-y,-x,z
x,x-y,z
-x+y,y,z
x+2/3,y+1/3,z+1/3
-y+2/3,x-y+1/3,z+1/3
-x+y+2/3,-x+1/3,z+1/3
y+2/3,x+1/3,-z+1/3
-x+2/3,-x+y+1/3,-z+1/3
x-y+2/3,-y+1/3,-z+1/3
-x+2/3,-y+1/3,-z+1/3
y+2/3,-x+y+1/3,-z+1/3
x-y+2/3,x+1/3,-z+1/3
-y+2/3,-x+1/3,z+1/3
x+2/3,x-y+1/3,z+1/3
-x+y+2/3,y+1/3,z+1/3
x+1/3,y+2/3,z+2/3
-y+1/3,x-y+2/3,z+2/3
-x+y+1/3,-x+2/3,z+2/3
y+1/3,x+2/3,-z+2/3
-x+1/3,-x+y+2/3,-z+2/3
x-y+1/3,-y+2/3,-z+2/3
-x+1/3,-y+2/3,-z+2/3
y+1/3,-x+y+2/3,-z+2/3
x-y+1/3,x+2/3,-z+2/3
-y+1/3,-x+2/3,z+2/3
x+1/3,x-y+2/3,z+2/3
-x+y+1/3,y+2/3,z+2/3

loop_
_atom_site_label
_atom_site_type_symbol
_atom_site_fract_x
_atom_site_fract_y
_atom_site_fract_z
_atom_site_occupancy
_atom_site_U_iso_or_equiv
Co1 Co 0 0 0.5 1 0.0
Co2 Co 0 0 0.333 1 0.0
Ho1 Ho 0 0 0 1 0.0
Co3 Co 0.5 0.5 0.082 1 0.0
Ho2 Ho 0 0 0.141 1 0.0
